data_4128976
loop_
_publ_author_name
'Cai, Weizhao'
'Lin, Wenwen'
'Li, Long-Hua'
'Malliakas, Christos D.'
'Zhang, Rong'
'Groesbeck, Matthew'
'Bao, Jin-Ke'
'Zhang, Dongzhou'
'Sterer, Eran'
'Kanatzidis, Mercouri G.'
'Deemyad, Shanti'

_publ_section_title
;
 Pressure-Induced Superconductivity and Flattened Se<sub>6</sub> Rings in
 the Wide Band Gap Semiconductor
 Cu<sub>2</sub>I<sub>2</sub>Se<sub>6</sub>.
;
_journal_issue 38
_journal_name_full 'Journal of the American Chemical Society'
_journal_page_first 15174
_journal_page_last 15182
_journal_paper_doi 10.1021/jacs.9b06794
_journal_volume 141
_journal_year 2019
_chemical_formula_moiety 'Cu2 I2 Se6'
_chemical_formula_sum 'Cu2 I2 Se6'
_chemical_formula_weight 854.7
_chemical_name_common 'copper iodide triselenide'
_space_group_IT_number 166
_space_group_name_Hall '-R 3 2"'
_space_group_name_H-M_alt 'R -3 m :H'
_symmetry_cell_setting trigonal
_symmetry_Int_Tables_number 166
_symmetry_space_group_name_Hall '-R 3 2"'
_symmetry_space_group_name_H-M 'R -3 m :H'
_atom_sites_solution_primary direct
_atom_sites_solution_secondary difmap
_audit_creation_method SHELXL-97
_cell_angle_alpha 90.00
_cell_angle_beta 90.00
_cell_angle_gamma 120.00
_cell_formula_units_Z 9
_cell_length_a 13.4668(3)
_cell_length_b 13.4668(3)
_cell_length_c 12.6496(9)
_cell_measurement_pressure 8700000
_cell_measurement_reflns_used 1603
_cell_measurement_temperature 296(2)
_cell_measurement_theta_max 20.86
_cell_measurement_theta_min 1.84
_cell_volume 1986.72(15)
_computing_molecular_graphics 'Mercury (Macrae et al., 2008)'
_computing_publication_material 'SHELXL-97 (Sheldrick, 2008)'
_computing_structure_refinement 'SHELXL-97 (Sheldrick, 1997)'
_computing_structure_solution 'SHELXS-97 (Sheldrick, 1990)'
_diffrn_ambient_temperature 296(2)
_diffrn_measured_fraction_theta_full 0.381
_diffrn_measured_fraction_theta_max 0.381
_diffrn_measurement_device_type 'MAR165 CCD'
_diffrn_radiation_monochromator silicon(311)
_diffrn_radiation_type synchrotron
_diffrn_radiation_wavelength 0.43250
_diffrn_reflns_av_R_equivalents 0.0888
_diffrn_reflns_av_sigmaI/netI 0.0407
_diffrn_reflns_limit_h_max 21
_diffrn_reflns_limit_h_min -13
_diffrn_reflns_limit_k_max 12
_diffrn_reflns_limit_k_min -16
_diffrn_reflns_limit_l_max 14
_diffrn_reflns_limit_l_min -12
_diffrn_reflns_number 1603
_diffrn_reflns_theta_full 20.86
_diffrn_reflns_theta_max 20.86
_diffrn_reflns_theta_min 1.84
_diffrn_source 'Advanced Photon Source 13-BM-C'
_exptl_absorpt_coefficient_mu 19.262
_exptl_absorpt_correction_T_max 0.7610
_exptl_absorpt_correction_T_min 0.5521
_exptl_absorpt_correction_type empirical
_exptl_absorpt_process_details
;
Dera, P. et al. High pressure single-crystal micro X-ray diffraction analysis with GSE_ADA/RSV software. High Pressure Research 33, 466-484 (2013).
;
_exptl_crystal_colour 'dark red'
_exptl_crystal_density_diffrn 6.429
_exptl_crystal_density_method 'not measured'
_exptl_crystal_description plate-shaped
_exptl_crystal_F_000 3312
_exptl_crystal_size_max 0.035
_exptl_crystal_size_mid 0.024
_exptl_crystal_size_min 0.015
_refine_diff_density_max 1.883
_refine_diff_density_min -1.996
_refine_diff_density_rms 0.528
_refine_ls_extinction_method none
_refine_ls_goodness_of_fit_ref 1.053
_refine_ls_matrix_type full
_refine_ls_number_parameters 30
_refine_ls_number_reflns 438
_refine_ls_number_restraints 0
_refine_ls_restrained_S_all 1.053
_refine_ls_R_factor_all 0.0426
_refine_ls_R_factor_gt 0.0426
_refine_ls_shift/su_max 0.000
_refine_ls_shift/su_mean 0.000
_refine_ls_structure_factor_coef Fsqd
_refine_ls_weighting_details 'calc w=1/[\s^2^(Fo^2^)+(0.0756P)^2^+101.4165P] where P=(Fo^2^+2Fc^2^)/3'
_refine_ls_weighting_scheme calc
_refine_ls_wR_factor_gt 0.1118
_refine_ls_wR_factor_ref 0.1118
_reflns_number_gt 437
_reflns_number_total 438
_reflns_threshold_expression >2sigma(I)
_cod_data_source_file ja9b06794_si_002.cif
_cod_data_source_block at8.7GPa
_cod_depositor_comments
;
The following automatic conversions were performed:

data name '_atom_site_symetry_multiplicity' was replaced with
'_atom_site_symmetry_multiplicity' as specified in the replacement
file
'/home/data/users/saulius/crontab/automatic-downloads/current/ACS/lib/lists/replacement-tags.lst'.

Automatic conversion script
Id: cif_correct_tags 6909 2019-04-08 15:41:33Z antanas 
;
_cod_original_sg_symbol_H-M 'R -3 m'
_cod_database_code 4128976

loop_
_symmetry_equiv_pos_as_xyz
'x, y, z'
'-y, x-y, z'
'-x+y, -x, z'
'y, x, -z'
'x-y, -y, -z'
'-x, -x+y, -z'
'x+2/3, y+1/3, z+1/3'
'-y+2/3, x-y+1/3, z+1/3'
'-x+y+2/3, -x+1/3, z+1/3'
'y+2/3, x+1/3, -z+1/3'
'x-y+2/3, -y+1/3, -z+1/3'
'-x+2/3, -x+y+1/3, -z+1/3'
'x+1/3, y+2/3, z+2/3'
'-y+1/3, x-y+2/3, z+2/3'
'-x+y+1/3, -x+2/3, z+2/3'
'y+1/3, x+2/3, -z+2/3'
'x-y+1/3, -y+2/3, -z+2/3'
'-x+1/3, -x+y+2/3, -z+2/3'
'-x, -y, -z'
'y, -x+y, -z'
'x-y, x, -z'
'-y, -x, z'
'-x+y, y, z'
'x, x-y, z'
'-x+2/3, -y+1/3, -z+1/3'
'y+2/3, -x+y+1/3, -z+1/3'
'x-y+2/3, x+1/3, -z+1/3'
'-y+2/3, -x+1/3, z+1/3'
'-x+y+2/3, y+1/3, z+1/3'
'x+2/3, x-y+1/3, z+1/3'
'-x+1/3, -y+2/3, -z+2/3'
'y+1/3, -x+y+2/3, -z+2/3'
'x-y+1/3, x+2/3, -z+2/3'
'-y+1/3, -x+2/3, z+2/3'
'-x+y+1/3, y+2/3, z+2/3'
'x+1/3, x-y+2/3, z+2/3'

loop_
_atom_site_label
_atom_site_type_symbol
_atom_site_fract_x
_atom_site_fract_y
_atom_site_fract_z
_atom_site_U_iso_or_equiv
_atom_site_adp_type
_atom_site_occupancy
_atom_site_symmetry_multiplicity
_atom_site_calc_flag
_atom_site_refinement_flags
Se1 Se 0.24707(5) 0.75293(5) 0.11871(10) 0.0124(3) Uani 1 2 d S
Se2 Se 0.08722(5) 0.91278(5) 0.10720(11) 0.0117(3) Uani 1 2 d S
Se3 Se -0.09073(5) 0.81853(11) 0.19225(11) 0.0139(3) Uani 1 2 d S
I1 I 0.32914(5) 0.99580(5) 0.3333 0.0142(3) Uani 1 2 d S
Cu1 Cu 0.16448(7) 0.83552(7) 0.22940(15) 0.0173(4) Uani 1 2 d S

loop_
_atom_site_aniso_label
_atom_site_aniso_U_11
_atom_site_aniso_U_22
_atom_site_aniso_U_33
_atom_site_aniso_U_23
_atom_site_aniso_U_13
_atom_site_aniso_U_12
Se1 0.0088(4) 0.0088(4) 0.0196(8) 0.0005(2) -0.0005(2) 0.0044(4)
Se2 0.0085(4) 0.0085(4) 0.0176(8) 0.0002(2) -0.0002(2) 0.0039(4)
Se3 0.0103(4) 0.0125(6) 0.0196(8) 0.0038(4) 0.0019(2) 0.0063(3)
I1 0.0098(3) 0.0098(3) 0.0212(6) -0.00104(14) 0.00104(14) 0.0037(3)
Cu1 0.0152(6) 0.0152(6) 0.0225(10) 0.0007(3) -0.0007(3) 0.0084(6)

loop_
_atom_type_symbol
_atom_type_description
_atom_type_scat_dispersion_real
_atom_type_scat_dispersion_imag
_atom_type_scat_source
Cu Cu 0.3240 0.8257 'International Tables Vol C Tables 4.2.6.8 and 6.1.1.4'
Se Se 0.2367 1.4831 'International Tables Vol C Tables 4.2.6.8 and 6.1.1.4'
I I -0.8919 1.1868 'International Tables Vol C Tables 4.2.6.8 and 6.1.1.4'

loop_
_geom_angle_atom_site_label_1
_geom_angle_atom_site_label_2
_geom_angle_atom_site_label_3
_geom_angle
_geom_angle_site_symmetry_1
_geom_angle_site_symmetry_3
Se1 Se1 Se1 95.74(8) 26_455 27
Se1 Se1 Cu1 92.45(6) 26_455 .
Se1 Se1 Cu1 92.45(6) 27 .
Se3 Se2 Se3 103.20(8) 2_675 .
Se3 Se2 Cu1 90.99(5) 2_675 .
Se3 Se2 Cu1 90.99(5) . .
Se2 Se3 Se2 97.76(7) . 3_465
Cu1 I1 Cu1 62.04(8) 31_565 .
Se2 Cu1 Se1 103.37(8) . .
Se2 Cu1 I1 110.52(4) . 31_565
Se1 Cu1 I1 106.65(4) . 31_565
Se2 Cu1 I1 110.52(4) . .
Se1 Cu1 I1 106.65(4) . .
I1 Cu1 I1 117.96(8) 31_565 .
Se2 Cu1 Cu1 132.85(10) . 31_565
Se1 Cu1 Cu1 123.78(10) . 31_565
I1 Cu1 Cu1 58.98(4) 31_565 31_565
I1 Cu1 Cu1 58.98(4) . 31_565

loop_
_geom_bond_atom_site_label_1
_geom_bond_atom_site_label_2
_geom_bond_distance
_geom_bond_site_symmetry_2
Se1 Se1 2.3496(17) 26_455
Se1 Se1 2.3496(17) 27
Se1 Cu1 2.382(2) .
Se2 Se3 2.3388(11) 2_675
Se2 Se3 2.3388(11) .
Se2 Cu1 2.374(2) .
Se3 Se2 2.3388(11) 3_465
I1 Cu1 2.5531(12) 31_565
I1 Cu1 2.5531(12) .
Cu1 I1 2.5531(12) 31_565
Cu1 Cu1 2.631(4) 31_565
